data_2009882
loop_
_publ_author_name
'Labisbal, E.'
'Romero, J.'
'Garc\'ia-V\'azquez, J. A.'
'Sousa, A.'
'Castellano, E. E.'
'Zukerman-Schpector, J.'

_publ_section_title
;
 <i>N</i>,<i>N</i>'-Ethylenebis(4,6-dimethoxysalicylideneiminato)copper(II)
 monohydrate
;
_journal_issue 7
_journal_name_full 'Acta Crystallographica Section C'
_journal_page_first 1043
_journal_page_last 1044
_journal_paper_doi 10.1107/S0108270193013757
_journal_volume 50
_journal_year 1994
_chemical_formula_moiety 'C20 H24 Cu1 N2 O7'
_chemical_formula_sum 'C20 H24 Cu N2 O7'
_chemical_formula_weight 467.96
_symmetry_cell_setting monoclinic
_symmetry_space_group_name_Hall '-C 2yc'
_symmetry_space_group_name_H-M 'C 1 2/c 1'
_atom_type_scat_source IntTabIV
_cell_angle_alpha 90.
_cell_angle_beta 104.676(6)
_cell_angle_gamma 90.
_cell_formula_units_Z 8
_cell_length_a 29.172(2)
_cell_length_b 7.7545(9)
_cell_length_c 18.4990(10)
_cell_measurement_reflns_used 23
_cell_measurement_temperature 293
_cell_measurement_theta_max 53
_cell_measurement_theta_min 16
_cell_volume 4048.2(6)
_diffrn_measurement_device 'Enraf-Nonius CAD-4'
_diffrn_measurement_method \w/2\q
_diffrn_radiation_type CuK\a
_diffrn_radiation_wavelength 1.54056
_diffrn_reflns_av_R_equivalents 0.028
_diffrn_reflns_limit_h_max 31
_diffrn_reflns_limit_h_min -32
_diffrn_reflns_limit_k_max 8
_diffrn_reflns_limit_k_min 0
_diffrn_reflns_limit_l_max 20
_diffrn_reflns_limit_l_min 0
_diffrn_reflns_number 2787
_diffrn_reflns_theta_max 60
_diffrn_standards_decay_% +-0.82
_diffrn_standards_interval_time 30
_diffrn_standards_number 2
_exptl_absorpt_coefficient_mu 1.88
_exptl_absorpt_correction_T_max 1.56
_exptl_absorpt_correction_T_min 0.74
_exptl_absorpt_correction_type 'empirical (DIFABS; Walker & Stuart, 1983)'
_exptl_crystal_colour brown
_exptl_crystal_density_diffrn 1.54
_exptl_crystal_description irregular
_exptl_crystal_size_max 0.35
_exptl_crystal_size_mid 0.20
_exptl_crystal_size_min 0.20
_refine_diff_density_max 0.38
_refine_diff_density_min -0.31
_refine_ls_goodness_of_fit_obs 1.79
_refine_ls_hydrogen_treatment 'H atoms refined in fixed positions with one overall U~iso~ = 0.081(4)\%A^2^'
_refine_ls_number_parameters 272
_refine_ls_number_reflns 2089
_refine_ls_R_factor_obs 0.047
_refine_ls_shift/esd_max 0.001
_refine_ls_structure_factor_coef F
_refine_ls_weighting_details 'w = 1/[\s^2^(F~o~) + 0.0003F~o~^2^]'
_refine_ls_weighting_scheme calc
_refine_ls_wR_factor_obs 0.049
_reflns_number_observed 2089
_reflns_number_total 2684
_reflns_observed_criterion I>3\s(I)
_cod_data_source_file mu1083.cif
_cod_data_source_block mu1083_structure_1_of_1
_cod_depositor_comments
;
The following automatic conversions were performed:

'_refine_ls_weighting_scheme' value '1/[\s^2^(F~o~) + 0.0003F~o~^2^]'
was changed to 'calc'. New tag '_refine_ls_weighting_details' was
created. The value of the new tag was set to 'w = 1/[\s^2^(F~o~) +
0.0003F~o~^2^]'.

Automatic conversion script
Id: cif_fix_values 3143 2015-03-26 13:38:13Z robertas 
;
_cod_original_cell_volume 4048.2(7)
_cod_original_sg_symbol_H-M 'C 2/c'
_cod_original_formula_sum 'C20 H24 Cu1 N2 O7'
_cod_database_code 2009882

loop_
_atom_site_label
_atom_site_fract_x
_atom_site_fract_y
_atom_site_fract_z
Cu .01420(10) .21930(10) .50540(10)
O(1) -.02590(10) .3025(4) .4152(2)
O(2) -.16050(10) .5466(5) .2482(2)
O(3) -.15020(10) .5447(4) .5077(2)
N(1) -.02630(10) .3009(5) .5644(2)
C(1) -.06680(10) .3789(6) .4056(2)
C(2) -.08730(10) .4232(6) .4651(2)
C(3) -.1323(2) .5094(6) .4474(3)
C(4) -.15550(10) .5484(6) .3754(3)
C(5) -.1343(2) .5027(7) .3184(3)
C(6) -.09150(10) .4180(7) .3313(2)
C(7) -.0659(2) .3832(7) .5415(3)
C(8) -.1415(2) .5128(9) .1867(3)
C(9) -.1967(2) .6167(7) .4918(3)
C(10) -.0066(2) .2736(8) .6456(3)
O(1') .05650(10) .1380(5) .4502(2)
O(2') .19410(10) -.1015(5) .3973(2)
O(3') .17970(10) -.0854(5) .6470(2)
N(1') .05120(10) .1237(5) .5969(2)
C(1') .09780(10) .0613(6) .4756(3)
C(2') .11700(10) .0217(6) .5518(3)
C(3') .16270(10) -.0578(7) .5721(3)
C(4') .18740(10) -.0982(7) .5206(3)
C(5') .16690(10) -.0584(7) .4457(3)
C(6') .12340(10) .0203(7) .4223(3)
C(7') .0925(2) .0491(6) .6087(3)
C(8') .1777(2) -.0462(8) .3217(3)
C(9') .2255(2) -.1603(9) .6713(3)
C(10') .0274(2) .1292(8) .6578(3)
O(w) .0387(2) .3101(7) .3131(2)
H(C4) -.1855 .6283 .3618
H(C6) -.0787 .3662 .2884
H(C7) -.0820 .4520 .5815
H(C8) -.1617 .5928 .1430
H'(C8) -.1040 .5592 .1985
H"(C8) -.1214 .4046 .1857
H(C9) -.2008 .6437 .5391
H'(C9) -.2205 .5276 .4598
H"(C9) -.1955 .7375 .4676
H(C10) -.0367 .2713 .6678
H'(C10) .0137 .3675 .6735
H(C4') .2222 -.1444 .5359
H(C6') .1037 .0384 .3627
H(C7') .1144 -.0232 .6667
H(C8') .1989 -.1047 .2949
H'(C8') .1665 .0747 .3138
H"(C8') .1405 -.1101 .2995
H(C9') .2234 -.2854 .6456
H'(C9') .2565 -.1205 .6687
H"(C9') .2256 -.1948 .7136
H(C10') .0458 .1011 .7111
H'(C10') .0029 .0089 .6518
H(Ow) .0402 .1793 .2898
H'(Ow) .0213 .2193 .3414

loop_
_geom_angle_atom_site_label_1
_geom_angle_atom_site_label_2
_geom_angle_atom_site_label_3
_geom_angle
_geom_angle_publ_flag
C(5) O(2) C(8) 118.6(4) no
C(7) N(1) C(10) 119.2(4) no
O(1) C(1) C(6) 117.0(4) no
C(1) C(2) C(3) 118.4(4) no
C(3) C(2) C(7) 118.2(4) no
O(3) C(3) C(4) 123.4(4) no
C(3) C(4) C(5) 118.4(4) no
O(2) C(5) C(6) 123.1(4) no
C(1) C(6) C(5) 119.2(4) no
N(1) C(10) C(10') 109.7(4) no
C(3') O(3') C(9') 117.1(4) no
O(1') C(1') C(2') 123.3(4) no
C(2') C(1') C(6') 120.0(4) no
C(1') C(2') C(7') 123.8(4) no
O(3') C(3') C(2') 114.1(4) no
C(2') C(3') C(4') 122.4(4) no
O(2') C(5') C(4') 114.7(4) no
C(4') C(5') C(6') 122.6(4) no
N(1') C(7') C(2') 123.7(4) no
C(3) O(3) C(9) 116.6(4) no
O(1) C(1) C(2) 123.7(4) no
C(2) C(1) C(6) 119.4(4) no
C(1) C(2) C(7) 123.4(4) no
O(3) C(3) C(2) 114.9(4) no
C(2) C(3) C(4) 121.6(4) no
O(2) C(5) C(4) 113.9(4) no
C(4) C(5) C(6) 123.1(4) no
N(1) C(7) C(2) 124.2(4) no
C(5') O(2') C(8') 117.3(4) no
C(7') N(1') C(10') 118.8(4) no
O(1') C(1') C(6') 116.7(4) no
C(1') C(2') C(3') 117.6(4) no
C(3') C(2') C(7') 118.5(4) no
O(3') C(3') C(4') 123.4(4) no
C(3') C(4') C(5') 118.1(4) no
O(2') C(5') C(6') 122.7(4) no
C(1') C(6') C(5') 119.2(4) no
C(10) C(10') N(1') 109.6(4) no
O(1) Cu N(1) 93.30(10) yes
O(1) Cu O(1') 88.80(10) yes
O(1) Cu N(1') 175.90(10) yes
N(1) Cu O(1') 177.7(2) yes
N(1) Cu N(1') 85.1(2) yes
O(1') Cu N(1') 92.80(10) yes

loop_
_geom_bond_atom_site_label_1
_geom_bond_atom_site_label_2
_geom_bond_distance
_geom_bond_publ_flag
Cu O(1) 1.892(3) yes
Cu N(1) 1.908(4) yes
Cu O(1') 1.898(3) yes
Cu N(1') 1.912(4) yes
O(1) C(1) 1.303(5) no
O(2) C(8) 1.411(6) no
O(3) C(9) 1.427(6) no
N(1) C(10) 1.481(6) no
C(1) C(6) 1.414(6) no
C(2) C(7) 1.427(6) no
C(4) C(5) 1.397(6) no
C(10) C(10') 1.475(8) no
O(2') C(5') 1.379(6) no
O(3') C(3') 1.365(6) no
N(1') C(7') 1.304(6) no
C(1') C(2') 1.412(7) no
C(2') C(3') 1.430(6) no
C(3') C(4') 1.369(7) no
C(5') C(6') 1.375(6) no
O(2) C(5) 1.372(6) no
O(3) C(3) 1.374(6) no
N(1) C(7) 1.294(6) no
C(1) C(2) 1.422(6) no
C(2) C(3) 1.435(6) no
C(3) C(4) 1.366(7) no
C(5) C(6) 1.377(6) no
O(1') C(1') 1.319(5) no
O(2') C(8') 1.425(7) no
O(3') C(9') 1.421(6) no
N(1') C(10') 1.466(6) no
C(1') C(6') 1.416(6) no
C(2') C(7') 1.430(6) no
C(4') C(5') 1.397(7) no
